data_7100456
loop_
_publ_author_name
'Samudranil Pal'
'Vamsee Krishna Muppidi'
'Panthappally S. Zacharias'

_publ_section_title
;
Enantio-specific inclusion of chiral
1,2-dichloroethane rotamers in the crystal lattice of chiral
square-pyramidal Cu(II) complexes with perfectly polar alignment of
guest and host molecules
;
_journal_name_full 'Chemical Communications'
_journal_paper_doi 10.1039/b501642h
_journal_year 2005
_chemical_formula_sum 'C32 H36 Cl2 Cu N4 O7'
_chemical_formula_weight 723.09
_space_group_IT_number 5
_symmetry_cell_setting monoclinic
_symmetry_space_group_name_Hall 'C 2y'
_symmetry_space_group_name_H-M 'C 1 2 1'
_cell_angle_alpha 90.00
_cell_angle_beta 128.6480(10)
_cell_angle_gamma 90.00
_cell_formula_units_Z 2
_cell_length_a 20.2834(12)
_cell_length_b 8.1769(5)
_cell_length_c 12.8766(7)
_cell_measurement_temperature 293(2)
_cell_volume 1667.94(17)
_diffrn_ambient_temperature 293(2)
_exptl_crystal_density_diffrn 1.440
_cod_depositor_comments
;
The following automatic conversions were performed:
'_symmetry_cell_setting' value 'Monoclinic' changed to 'monoclinic'
according to '/home/saulius/struct/CIF-dictionaries/cif_core.dic'
dictionary named 'cif_core.dic' version 2.4.1 from 2010-06-29.

Automatic conversion script
Id: cif_fix_enum 1527 2010-12-29 10:47:43Z saulius 
;
_cod_original_sg_symbol_H-M 'C 2'
_cod_database_code 7100456

loop_
_symmetry_equiv_pos_as_xyz
'x, y, z'
'-x, y, -z'
'x+1/2, y+1/2, z'
'-x+1/2, y+1/2, -z'

loop_
_atom_site_label
_atom_site_type_symbol
_atom_site_fract_x
_atom_site_fract_y
_atom_site_fract_z
_atom_site_U_iso_or_equiv
_atom_site_adp_type
_atom_site_occupancy
_atom_site_symmetry_multiplicity
_atom_site_calc_flag
_atom_site_refinement_flags
_atom_site_disorder_assembly
_atom_site_disorder_group
Cu Cu 1.0000 0.00026(3) 1.0000 0.04052(13) Uani 1 2 d S . .
Cl1 Cl 0.59275(9) -0.2498(3) 0.64837(15) 0.1261(6) Uani 1 1 d . . .
O1 O 0.96285(10) -0.0048(4) 0.82195(15) 0.0524(4) Uani 1 1 d . . .
O2 O 0.63816(15) 0.0647(3) 0.2396(2) 0.0689(7) Uani 1 1 d . . .
O3 O 0.58249(14) 0.0586(5) 0.3359(2) 0.0912(11) Uani 1 1 d . . .
O4 O 1.0000 -0.2842(4) 1.0000 0.0859(14) Uani 1 2 d S . .
H4W H 1.033(4) -0.331(8) 1.076(6) 0.129 Uiso 1 1 d . . .
N1 N 0.88179(13) 0.0398(3) 0.9392(2) 0.0398(5) Uani 1 1 d . . .
H1N H 0.8835(17) 0.004(5) 1.005(3) 0.048 Uiso 1 1 d . . .
N2 N 0.64369(16) 0.0567(4) 0.3394(2) 0.0567(7) Uani 1 1 d . . .
C1 C 0.88669(14) 0.0140(5) 0.7112(2) 0.0406(5) Uani 1 1 d . . .
C2 C 0.87591(17) 0.0548(4) 0.5950(3) 0.0502(7) Uani 1 1 d . . .
H2 H 0.9233 0.0728 0.6006 0.060 Uiso 1 1 calc R . .
C3 C 0.79697(18) 0.0687(4) 0.4736(3) 0.0494(6) Uani 1 1 d . . .
H3 H 0.7909 0.0932 0.3974 0.059 Uiso 1 1 calc R . .
C4 C 0.72663(16) 0.0455(3) 0.4671(2) 0.0452(6) Uani 1 1 d . . .
C5 C 0.73465(13) 0.0078(5) 0.5788(2) 0.0438(5) Uani 1 1 d . . .
H5 H 0.6865 -0.0062 0.5717 0.053 Uiso 1 1 calc R . .
C6 C 0.81335(13) -0.0095(5) 0.7014(2) 0.0380(4) Uani 1 1 d . . .
C7 C 0.82038(16) -0.0607(3) 0.8199(2) 0.0401(5) Uani 1 1 d . . .
H7A H 0.7654 -0.0519 0.7983 0.048 Uiso 1 1 calc R . .
H7B H 0.8376 -0.1745 0.8398 0.048 Uiso 1 1 calc R . .
C8 C 0.85632(18) 0.2145(4) 0.9232(3) 0.0462(6) Uani 1 1 d . . .
H8 H 0.8538 0.2598 0.8504 0.055 Uiso 1 1 calc R . .
C9 C 0.9225(2) 0.3106(5) 1.0483(4) 0.0696(10) Uani 1 1 d . . .
H9A H 0.9767 0.2961 1.0695 0.104 Uiso 1 1 calc R . .
H9B H 0.9247 0.2719 1.1207 0.104 Uiso 1 1 calc R . .
H9C H 0.9079 0.4246 1.0336 0.104 Uiso 1 1 calc R . .
C10 C 0.76940(19) 0.2335(4) 0.8857(3) 0.0513(7) Uani 1 1 d . . .
C11 C 0.7044(2) 0.3036(5) 0.7657(4) 0.0739(10) Uani 1 1 d . . .
H11 H 0.7132 0.3392 0.7066 0.089 Uiso 1 1 calc R . .
C12 C 0.6252(3) 0.3201(7) 0.7344(7) 0.110(2) Uani 1 1 d . . .
H12 H 0.5814 0.3656 0.6529 0.132 Uiso 1 1 calc R . .
C13 C 0.6099(3) 0.2734(8) 0.8168(9) 0.119(3) Uani 1 1 d . . .
H13 H 0.5570 0.2893 0.7944 0.143 Uiso 1 1 calc R . .
C14 C 0.6733(4) 0.2019(6) 0.9345(7) 0.101(2) Uani 1 1 d . . .
H14 H 0.6624 0.1652 0.9909 0.122 Uiso 1 1 calc R . .
C15 C 0.7543(3) 0.1822(5) 0.9727(5) 0.0681(10) Uani 1 1 d . . .
H15 H 0.7973 0.1358 1.0544 0.082 Uiso 1 1 calc R . .
C16 C 0.5258(6) -0.0866(9) 0.5736(9) 0.188(5) Uani 1 1 d . . .
H16A H 0.4884 -0.0869 0.5963 0.226 Uiso 1 1 calc R . .
H16B H 0.5587 0.0134 0.6084 0.226 Uiso 1 1 calc R . .

loop_
_atom_site_aniso_label
_atom_site_aniso_U_11
_atom_site_aniso_U_22
_atom_site_aniso_U_33
_atom_site_aniso_U_23
_atom_site_aniso_U_13
_atom_site_aniso_U_12
Cu 0.02672(18) 0.0579(3) 0.02775(17) 0.000 0.01251(14) 0.000
Cl1 0.0793(8) 0.214(2) 0.0808(8) 0.0016(10) 0.0478(7) 0.0096(10)
O1 0.0284(7) 0.0913(13) 0.0303(7) 0.0029(14) 0.0148(6) 0.0050(14)
O2 0.0565(13) 0.0921(18) 0.0300(10) 0.0095(10) 0.0132(9) 0.0032(11)
O3 0.0355(11) 0.162(3) 0.0481(12) 0.0207(15) 0.0127(9) 0.0068(14)
O4 0.077(3) 0.0510(19) 0.0421(17) 0.000 -0.0055(17) 0.000
N1 0.0320(9) 0.0534(16) 0.0289(9) 0.0014(8) 0.0166(8) 0.0011(8)
N2 0.0389(12) 0.0752(17) 0.0329(11) 0.0086(10) 0.0112(10) 0.0023(10)
C1 0.0307(9) 0.0516(15) 0.0306(9) 0.0014(14) 0.0148(8) 0.0053(14)
C2 0.0357(12) 0.076(2) 0.0365(12) 0.0040(11) 0.0214(11) -0.0004(11)
C3 0.0487(15) 0.0628(15) 0.0326(13) 0.0056(11) 0.0235(12) 0.0021(12)
C4 0.0333(12) 0.0536(18) 0.0303(11) 0.0043(9) 0.0108(10) 0.0031(10)
C5 0.0296(9) 0.0568(14) 0.0356(10) -0.0003(16) 0.0158(8) -0.0025(16)
C6 0.0317(9) 0.0466(12) 0.0291(9) 0.0009(14) 0.0157(8) -0.0009(14)
C7 0.0307(11) 0.0502(13) 0.0319(11) 0.0004(9) 0.0158(10) -0.0017(9)
C8 0.0425(14) 0.0498(15) 0.0486(15) 0.0008(12) 0.0297(12) -0.0003(11)
C9 0.0578(19) 0.064(2) 0.082(2) -0.0219(18) 0.0409(19) -0.0107(15)
C10 0.0464(15) 0.0430(14) 0.0645(18) -0.0055(13) 0.0347(15) 0.0015(11)
C11 0.059(2) 0.0595(19) 0.079(3) 0.0041(17) 0.0319(19) 0.0087(16)
C12 0.049(2) 0.088(4) 0.128(5) -0.017(3) 0.023(3) 0.019(2)
C13 0.065(3) 0.095(4) 0.208(8) -0.073(4) 0.090(4) -0.025(3)
C14 0.113(4) 0.081(3) 0.176(6) -0.056(3) 0.123(5) -0.040(3)
C15 0.074(2) 0.0602(19) 0.097(3) -0.0159(18) 0.067(2) -0.0080(16)
C16 0.194(10) 0.142(5) 0.301(14) -0.143(7) 0.189(12) -0.080(7)

loop_
_geom_bond_atom_site_label_1
_geom_bond_atom_site_label_2
_geom_bond_distance
_geom_bond_site_symmetry_2
_geom_bond_publ_flag
Cu O1 1.9152(15) 2_757 ?
Cu O1 1.9152(15) . ?
Cu N1 2.030(2) . ?
Cu N1 2.030(2) 2_757 ?
Cu O4 2.326(4) . ?
Cl1 C16 1.708(10) . ?
O1 C1 1.301(3) . ?
O2 N2 1.220(4) . ?
O3 N2 1.214(4) . ?
N1 C7 1.483(3) . ?
N1 C8 1.488(4) . ?
N2 C4 1.445(3) . ?
C1 C2 1.410(4) . ?
C1 C6 1.425(3) . ?
C2 C3 1.376(4) . ?
C3 C4 1.389(4) . ?
C4 C5 1.378(4) . ?
C5 C6 1.383(3) . ?
C6 C7 1.500(3) . ?
C8 C10 1.517(4) . ?
C8 C9 1.521(5) . ?
C10 C11 1.382(5) . ?
C10 C15 1.397(5) . ?
C11 C12 1.397(7) . ?
C12 C13 1.334(10) . ?
C13 C14 1.363(9) . ?
C14 C15 1.400(6) . ?
C16 C16 1.486(18) 2_656 ?
